data_2107378
loop_
_publ_author_name
'Toledano, P.'
'Touboul, M.'

_publ_section_title
;
 Structure Cristalline du Tetramolybdate de Thallium(I), Tl2 Mo4 O13
;
_journal_name_full 'Acta Crystallographica B (24,1968-38,1982)'
_journal_page_first 3547
_journal_page_last 3551
_journal_volume 34
_journal_year 1978
_chemical_formula_sum 'Mo8 O26 Tl4'
_chemical_name_systematic 'Tl4 Mo8 O26'
_space_group_IT_number 61
_symmetry_space_group_name_Hall '-P 2ac 2ab'
_symmetry_space_group_name_H-M 'P b c a'
_cell_angle_alpha 90
_cell_angle_beta 90
_cell_angle_gamma 90
_cell_formula_units_Z 4
_cell_length_a 7.583
_cell_length_b 15.409
_cell_length_c 18.789
_cell_volume 2195.428
_citation_journal_id_ASTM ACBCAR
_cod_data_source_file Toledano_ACBCAR_1978_1734.cif
_cod_data_source_block Mo8O26Tl4
_cod_database_code 2107378

loop_
_symmetry_equiv_pos_as_xyz
x,y,z
-x+1/2,-y,z+1/2
x+1/2,-y+1/2,-z
-x,y+1/2,-z+1/2
-x,-y,-z
x-1/2,y,-z-1/2
-x-1/2,y-1/2,z
x,-y-1/2,z-1/2

loop_
_atom_site_label
_atom_site_type_symbol
_atom_site_fract_x
_atom_site_fract_y
_atom_site_fract_z
_atom_site_occupancy
_atom_site_U_iso_or_equiv
Mo2 Mo+6 0.0772 0.2194 0.2491 1 0.0
O7 O-2 0.0696 0.3305 0.1954 1 0.0
O9 O-2 0.191 0.3175 0.3138 1 0.0
O12 O-2 0.2671 0.085 0.4501 1 0.0
O10 O-2 0.2222 0.475 0.3319 1 0.0
O6 O-2 0.1693 0.1418 0.3149 1 0.0
O13 O-2 0.1232 0.3707 0.4561 1 0.0
O5 O-2 0.3682 0.2263 0.2165 1 0.0
Mo3 Mo+6 0.1707 0.4281 0.2443 1 0.0
Mo1 Mo+6 0.2966 0.3576 0.3996 1 0.0
O8 O-2 0.4059 0.267 0.431 1 0.0
O4 O-2 0.3836 0.4248 0.2103 1 0.0
O2 O-2 0.0542 0.1547 0.1767 1 0.0
Tl2 Tl+1 0.1119 0.0266 0.0841 1 0.0
O3 O-2 0.4223 0.0145 0.1951 1 0.0
Mo4 Mo+6 0.1081 0.0646 0.3908 1 0.0
O1 O-2 0.4342 0.1173 0.0751 1 0.0
Tl1 Tl+1 0.274 0.2869 0.0655 1 0.0
O11 O-2 0.4561 0.4448 0.4232 1 0.0
